data_7008989
loop_
_publ_author_name
'Corcoran, Christopher'
'Fawcett, John'
'Friedrichs, Steffi'
'Holloway, John H.'
'Hope, Eric G.'
'Russell, David R.'
'Saunders, Graham C.'
'Stuart, Alison M.'

_publ_section_title
;
 Structural and electronic impact of fluorine in the ortho positions of
 triphenylphosphine and 1,2-bis(diphenylphosphino)ethane; a comparison
 of 2,6-difluorophenyl- with pentafluorophenyl-phosphines
;
_journal_issue 2
_journal_name_full 'Journal of the Chemical Society, Dalton Transactions'
_journal_page_first 161
_journal_paper_doi 10.1039/a907759f
_journal_year 2000
_chemical_formula_moiety 'C18 H11 F4 P'
_chemical_formula_sum 'C18 H11 F4 P'
_chemical_formula_weight 334.24
_chemical_name_systematic
; 
 ? 
;
_space_group_IT_number 61
_symmetry_cell_setting orthorhombic
_symmetry_space_group_name_Hall '-P 2ac 2ab'
_symmetry_space_group_name_H-M 'P b c a'
_atom_sites_solution_hydrogens geom
_atom_sites_solution_primary direct
_atom_sites_solution_secondary difmap
_audit_creation_method SHELXL-97
_cell_angle_alpha 90.00
_cell_angle_beta 90.00
_cell_angle_gamma 90.00
_cell_formula_units_Z 8
_cell_length_a 8.2411(10)
_cell_length_b 14.043(3)
_cell_length_c 27.145(4)
_cell_measurement_reflns_used 34
_cell_measurement_temperature 180(2)
_cell_measurement_theta_max 12.54
_cell_measurement_theta_min 5.38
_cell_volume 3141.5(9)
_computing_cell_refinement 'XSCANS (Fait, 1991)'
_computing_data_collection 'XSCANS (Fait, 1991)'
_computing_data_reduction 'XSCANS (Fait, 1991)'
_computing_molecular_graphics 'SHELXL-97 (Sheldrick, 1997)'
_computing_publication_material 'SHELXL-97 (Sheldrick, 1997)'
_computing_structure_refinement 'SHELXL-97 (Sheldrick, 1997)'
_computing_structure_solution 'SHELXS-97 (Sheldrick, 1990)'
_diffrn_ambient_temperature 180(2)
_diffrn_measured_fraction_theta_full 0.999
_diffrn_measured_fraction_theta_max 0.999
_diffrn_measurement_device_type 'Siemens P4 diffractometer'
_diffrn_measurement_method 'omega scan'
_diffrn_radiation_monochromator graphite
_diffrn_radiation_source 'fine-focus sealed tube'
_diffrn_radiation_type MoK\a
_diffrn_radiation_wavelength 0.71073
_diffrn_reflns_av_R_equivalents 0.0199
_diffrn_reflns_av_sigmaI/netI 0.0364
_diffrn_reflns_limit_h_max 9
_diffrn_reflns_limit_h_min -1
_diffrn_reflns_limit_k_max 15
_diffrn_reflns_limit_k_min -1
_diffrn_reflns_limit_l_max 29
_diffrn_reflns_limit_l_min -1
_diffrn_reflns_number 2882
_diffrn_reflns_theta_full 22.99
_diffrn_reflns_theta_max 22.99
_diffrn_reflns_theta_min 2.89
_diffrn_standards_decay_% <1
_diffrn_standards_interval_count 100
_diffrn_standards_number 2
_exptl_absorpt_coefficient_mu 0.211
_exptl_absorpt_correction_type 'not applied'
_exptl_crystal_colour colourless
_exptl_crystal_density_diffrn 1.413
_exptl_crystal_density_method 'not measured'
_exptl_crystal_description plate
_exptl_crystal_F_000 1360
_exptl_crystal_size_max 0.58
_exptl_crystal_size_mid 0.58
_exptl_crystal_size_min 0.28
_refine_diff_density_max 0.209
_refine_diff_density_min -0.220
_refine_diff_density_rms 0.042
_refine_ls_extinction_method none
_refine_ls_goodness_of_fit_ref 1.059
_refine_ls_hydrogen_treatment mixed
_refine_ls_matrix_type full
_refine_ls_number_parameters 226
_refine_ls_number_reflns 2177
_refine_ls_number_restraints 0
_refine_ls_restrained_S_all 1.059
_refine_ls_R_factor_all 0.0690
_refine_ls_R_factor_gt 0.0428
_refine_ls_shift/su_max 0.001
_refine_ls_shift/su_mean 0.000
_refine_ls_structure_factor_coef Fsqd
_refine_ls_weighting_details 'calc w=1/[\s^2^(Fo^2^)+(0.0467P)^2^+1.1903P] where P=(Fo^2^+2Fc^2^)/3'
_refine_ls_weighting_scheme calc
_refine_ls_wR_factor_gt 0.0949
_refine_ls_wR_factor_ref 0.1026
_reflns_number_gt 1611
_reflns_number_total 2177
_reflns_threshold_expression >2sigma(I)
_cod_data_source_file a907759f.txt
_cod_data_source_block II
_cod_depositor_comments
;
The following automatic conversions were performed:
'_symmetry_cell_setting' value 'Orthorhombic' changed to 'orthorhombic'
according to '/home/saulius/struct/CIF-dictionaries/cif_core.dic'
dictionary named 'cif_core.dic' version 2.4.1 from 2010-06-29.

Automatic conversion script
Id: cif_fix_enum 1527 2010-12-29 10:47:43Z saulius 
;
_cod_original_cell_volume 3141.4(9)
_cod_original_sg_symbol_H-M Pbca
_cod_database_code 7008989

loop_
_symmetry_equiv_pos_as_xyz
'x, y, z'
'-x+1/2, -y, z+1/2'
'-x, y+1/2, -z+1/2'
'x+1/2, -y+1/2, -z'
'-x, -y, -z'
'x-1/2, y, -z-1/2'
'x, -y-1/2, z-1/2'
'-x-1/2, y-1/2, z'

loop_
_atom_site_label
_atom_site_type_symbol
_atom_site_fract_x
_atom_site_fract_y
_atom_site_fract_z
_atom_site_U_iso_or_equiv
_atom_site_adp_type
_atom_site_occupancy
_atom_site_symmetry_multiplicity
_atom_site_calc_flag
_atom_site_refinement_flags
_atom_site_disorder_assembly
_atom_site_disorder_group
P1 P 0.04636(9) 0.48880(5) 0.37998(3) 0.0329(2) Uani 1 1 d . . .
C11 C 0.0289(4) 0.4613(2) 0.31423(11) 0.0413(8) Uani 1 1 d . . .
C12 C -0.0475(4) 0.3830(3) 0.29377(12) 0.0522(9) Uani 1 1 d . . .
F12 F -0.1178(2) 0.31948(15) 0.32478(7) 0.0652(6) Uani 1 1 d . . .
C13 C -0.0580(5) 0.3652(3) 0.24413(13) 0.0750(13) Uani 1 1 d . . .
H13A H -0.1081 0.3105 0.2322 0.090 Uiso 1 1 calc R . .
C14 C 0.0093(6) 0.4320(5) 0.21253(14) 0.0917(18) Uani 1 1 d . . .
H14A H 0.0036 0.4222 0.1787 0.110 Uiso 1 1 calc R . .
C15 C 0.0836(6) 0.5117(4) 0.23022(15) 0.0863(16) Uani 1 1 d . . .
H15A H 0.1270 0.5567 0.2088 0.104 Uiso 1 1 calc R . .
C16 C 0.0930(5) 0.5239(3) 0.28001(13) 0.0599(10) Uani 1 1 d . . .
F16 F 0.1684(3) 0.60372(17) 0.29707(9) 0.0887(8) Uani 1 1 d . . .
C21 C -0.1688(3) 0.49301(19) 0.39773(9) 0.0287(7) Uani 1 1 d . . .
C22 C -0.2444(4) 0.5809(2) 0.39214(10) 0.0385(8) Uani 1 1 d . . .
F22 F -0.1629(3) 0.65174(16) 0.37076(11) 0.0518(7) Uani 0.67 1 d P . .
C23 C -0.4019(4) 0.5978(2) 0.40594(12) 0.0472(8) Uani 1 1 d . . .
H23A H -0.4484 0.6575 0.4014 0.057 Uiso 1 1 calc R . .
C24 C -0.4903(4) 0.5246(2) 0.42675(11) 0.0485(9) Uani 1 1 d . . .
H24A H -0.5967 0.5351 0.4367 0.058 Uiso 1 1 calc R . .
C25 C -0.4214(4) 0.4361(2) 0.43280(11) 0.0430(8) Uani 1 1 d . . .
H25A H -0.4806 0.3868 0.4470 0.052 Uiso 1 1 calc R . .
C26 C -0.2645(4) 0.4213(2) 0.41770(10) 0.0355(7) Uani 1 1 d . . .
F26 F -0.2066(3) 0.33499(16) 0.42381(9) 0.0409(6) Uani 0.67 1 d P . .
C31 C 0.1260(3) 0.38014(18) 0.40771(10) 0.0290(7) Uani 1 1 d . . .
C32 C 0.2052(3) 0.3083(2) 0.38211(12) 0.0400(8) Uani 1 1 d . . .
F32 F 0.2329(6) 0.3046(4) 0.33898(16) 0.0451(13) Uani 0.33 1 d P . .
C33 C 0.2792(4) 0.2333(2) 0.40670(13) 0.0474(9) Uani 1 1 d . . .
H33A H 0.3329 0.1862 0.3889 0.057 Uiso 1 1 calc R . .
C34 C 0.2734(4) 0.2284(2) 0.45740(14) 0.0521(9) Uani 1 1 d . . .
H34A H 0.3200 0.1772 0.4738 0.063 Uiso 1 1 calc R . .
C35 C 0.1986(4) 0.2995(2) 0.48349(12) 0.0494(9) Uani 1 1 d . . .
H35A H 0.1957 0.2969 0.5177 0.059 Uiso 1 1 calc R . .
C36 C 0.1279(4) 0.3743(2) 0.45924(11) 0.0408(8) Uani 1 1 d . . .
F36 F 0.0498(7) 0.4433(3) 0.48420(15) 0.0456(13) Uani 0.33 1 d P . .

loop_
_atom_site_aniso_label
_atom_site_aniso_U_11
_atom_site_aniso_U_22
_atom_site_aniso_U_33
_atom_site_aniso_U_23
_atom_site_aniso_U_13
_atom_site_aniso_U_12
P1 0.0289(4) 0.0315(4) 0.0382(4) 0.0053(4) 0.0031(4) 0.0001(4)
C11 0.0356(18) 0.055(2) 0.0336(17) 0.0110(15) 0.0065(15) 0.0161(17)
C12 0.040(2) 0.080(3) 0.0361(19) 0.0027(18) 0.0018(17) 0.013(2)
F12 0.0669(13) 0.0793(14) 0.0493(11) -0.0117(11) -0.0022(11) -0.0213(12)
C13 0.054(2) 0.132(4) 0.039(2) -0.015(3) -0.0073(19) 0.018(3)
C14 0.076(3) 0.167(5) 0.031(2) 0.011(3) 0.005(2) 0.053(4)
C15 0.084(3) 0.128(4) 0.048(3) 0.037(3) 0.029(2) 0.045(3)
C16 0.060(2) 0.065(3) 0.055(2) 0.023(2) 0.0158(19) 0.022(2)
F16 0.1084(19) 0.0714(15) 0.0863(16) 0.0357(13) 0.0412(15) 0.0018(15)
C21 0.0295(16) 0.0309(16) 0.0257(14) -0.0027(13) -0.0023(12) -0.0005(14)
C22 0.0369(18) 0.0347(17) 0.0440(18) -0.0033(15) -0.0027(15) 0.0017(15)
F22 0.0399(16) 0.0281(14) 0.087(2) 0.0147(14) 0.0034(15) 0.0047(13)
C23 0.038(2) 0.0431(19) 0.060(2) -0.0125(17) -0.0059(17) 0.0086(17)
C24 0.0290(17) 0.064(2) 0.053(2) -0.0169(18) 0.0007(15) 0.0009(17)
C25 0.0331(18) 0.051(2) 0.0445(18) -0.0011(16) 0.0033(15) -0.0086(16)
C26 0.0362(18) 0.0353(17) 0.0348(16) 0.0011(14) -0.0024(15) -0.0017(15)
F26 0.0335(14) 0.0354(14) 0.0540(15) 0.0132(12) 0.0054(12) -0.0020(12)
C31 0.0227(15) 0.0300(16) 0.0343(16) 0.0020(13) -0.0007(13) -0.0031(13)
C32 0.0314(17) 0.0363(17) 0.052(2) -0.0035(16) 0.0078(16) -0.0021(15)
F32 0.060(3) 0.054(3) 0.022(3) 0.009(2) 0.017(3) 0.025(3)
C33 0.0327(19) 0.0378(19) 0.072(2) -0.0056(17) 0.0029(18) 0.0045(16)
C34 0.040(2) 0.0407(19) 0.076(3) 0.0153(19) -0.0242(19) -0.0001(17)
C35 0.054(2) 0.051(2) 0.0425(19) 0.0072(17) -0.0162(17) 0.0006(18)
C36 0.0397(18) 0.0437(18) 0.0390(17) -0.0036(16) -0.0063(16) 0.0006(16)
F36 0.070(4) 0.042(3) 0.025(3) -0.012(2) -0.010(3) 0.017(3)

loop_
_atom_type_symbol
_atom_type_description
_atom_type_scat_dispersion_real
_atom_type_scat_dispersion_imag
_atom_type_scat_source
C C 0.0033 0.0016 'International Tables Vol C Tables 4.2.6.8 and 6.1.1.4'
H H 0.0000 0.0000 'International Tables Vol C Tables 4.2.6.8 and 6.1.1.4'
F F 0.0171 0.0103 'International Tables Vol C Tables 4.2.6.8 and 6.1.1.4'
P P 0.1023 0.0942 'International Tables Vol C Tables 4.2.6.8 and 6.1.1.4'

loop_
_geom_angle_atom_site_label_1
_geom_angle_atom_site_label_2
_geom_angle_atom_site_label_3
_geom_angle
_geom_angle_site_symmetry_1
_geom_angle_site_symmetry_3
_geom_angle_publ_flag
C31 P1 C11 104.71(13) . . ?
C31 P1 C21 105.41(12) . . ?
C11 P1 C21 100.73(13) . . ?
C16 C11 C12 114.2(3) . . ?
C16 C11 P1 119.3(3) . . ?
C12 C11 P1 126.5(2) . . ?
F12 C12 C13 117.6(4) . . ?
F12 C12 C11 117.9(3) . . ?
C13 C12 C11 124.5(4) . . ?
C12 C13 C14 117.3(4) . . ?
C15 C14 C13 121.1(4) . . ?
C14 C15 C16 118.5(4) . . ?
F16 C16 C15 117.8(4) . . ?
F16 C16 C11 118.0(3) . . ?
C15 C16 C11 124.3(4) . . ?
C26 C21 C22 115.6(3) . . ?
C26 C21 P1 128.8(2) . . ?
C22 C21 P1 115.6(2) . . ?
F22 C22 C23 117.8(3) . . ?
F22 C22 C21 119.0(3) . . ?
C23 C22 C21 123.2(3) . . ?
C22 C23 C24 118.8(3) . . ?
C23 C24 C25 120.3(3) . . ?
C24 C25 C26 119.3(3) . . ?
F26 C26 C25 116.4(3) . . ?
F26 C26 C21 120.8(3) . . ?
C25 C26 C21 122.8(3) . . ?
C32 C31 C36 116.9(3) . . ?
C32 C31 P1 124.8(2) . . ?
C36 C31 P1 117.7(2) . . ?
F32 C32 C31 127.8(4) . . ?
F32 C32 C33 110.8(3) . . ?
C31 C32 C33 121.2(3) . . ?
C32 C33 C34 120.1(3) . . ?
C35 C34 C33 119.7(3) . . ?
C34 C35 C36 120.1(3) . . ?
F36 C36 C35 120.9(3) . . ?
F36 C36 C31 117.1(3) . . ?
C35 C36 C31 121.9(3) . . ?

loop_
_geom_bond_atom_site_label_1
_geom_bond_atom_site_label_2
_geom_bond_distance
_geom_bond_site_symmetry_2
_geom_bond_publ_flag
P1 C31 1.823(3) . ?
P1 C11 1.832(3) . ?
P1 C21 1.838(3) . ?
C11 C16 1.384(5) . ?
C11 C12 1.383(5) . ?
C12 F12 1.356(4) . ?
C12 C13 1.373(5) . ?
C13 C14 1.387(6) . ?
C14 C15 1.363(6) . ?
C15 C16 1.365(5) . ?
C16 F16 1.363(4) . ?
C21 C26 1.389(4) . ?
C21 C22 1.390(4) . ?
C22 F22 1.334(4) . ?
C22 C23 1.372(4) . ?
C23 C24 1.381(4) . ?
C24 C25 1.376(5) . ?
C25 C26 1.372(4) . ?
C26 F26 1.313(4) . ?
C31 C32 1.388(4) . ?
C31 C36 1.401(4) . ?
C32 F32 1.194(5) . ?
C32 C33 1.388(4) . ?
C33 C34 1.379(4) . ?
C34 C35 1.370(4) . ?
C35 C36 1.370(4) . ?
C36 F36 1.345(5) . ?
